data_2240427
loop_
_publ_author_name
'Liu, Xiao-Xiao'
'Wang, Yuan'

_publ_section_title
;
 Crystal structure and luminescent properties of
 [1-(biphenyl-4-yl)-1<i>H</i>-imidazole-\k<i>N</i>^3^]dichloridozinc
;
_journal_coeditor_code WM5118
_journal_issue 3
_journal_name_full 'Acta Crystallographica Section E'
_journal_page_first 272
_journal_page_last 274
_journal_paper_doi 10.1107/S2056989015002807
_journal_volume 71
_journal_year 2015
_chemical_formula_iupac '[Zn Cl2 (C15 H12 N2)2]'
_chemical_formula_moiety 'C30 H24 Cl2 N4 Zn'
_chemical_formula_sum 'C30 H24 Cl2 N4 Zn'
_chemical_formula_weight 576.80
_chemical_name_systematic
;
[1-(Biphenyl-4-yl)-1<i>H</i>-imidazole-\k<i>N</i>^3^]dichloridozinc
;
_space_group_IT_number 2
_symmetry_cell_setting triclinic
_symmetry_space_group_name_Hall '-P 1'
_symmetry_space_group_name_H-M 'P -1'
_atom_sites_solution_hydrogens geom
_atom_sites_solution_primary direct
_atom_sites_solution_secondary difmap
_audit_creation_method SHELXL-97
_cell_angle_alpha 87.7700(10)
_cell_angle_beta 88.8190(10)
_cell_angle_gamma 72.8230(10)
_cell_formula_units_Z 2
_cell_length_a 9.2410(6)
_cell_length_b 9.2595(5)
_cell_length_c 16.4106(10)
_cell_measurement_reflns_used 2594
_cell_measurement_temperature 296(2)
_cell_measurement_theta_max 24.27
_cell_measurement_theta_min 2.30
_cell_volume 1340.50(14)
_computing_cell_refinement
;
SAINT (Bruker, 2008)
;
_computing_data_collection
;
APEX2 (Bruker, 2008)
;
_computing_data_reduction
;
SAINT (Bruker, 2008)
;
_computing_molecular_graphics
;
DIAMOND (Brandenburg, 2006)
;
_computing_publication_material
;
publCIF (Westrip, 2010)
;
_computing_structure_refinement
;
SHELXL97 (Sheldrick, 2008)
;
_computing_structure_solution
;
SHELXS97 (Sheldrick, 2008)
;
_diffrn_ambient_temperature 296(2)
_diffrn_measured_fraction_theta_full 0.991
_diffrn_measured_fraction_theta_max 0.991
_diffrn_measurement_device_type 'Bruker APEXII CCD area-detector'
_diffrn_measurement_method 'phi and omega scans'
_diffrn_radiation_monochromator graphite
_diffrn_radiation_source 'fine-focus sealed tube'
_diffrn_radiation_type MoK\a
_diffrn_radiation_wavelength 0.71073
_diffrn_reflns_av_R_equivalents 0.0247
_diffrn_reflns_av_sigmaI/netI 0.0447
_diffrn_reflns_limit_h_max 11
_diffrn_reflns_limit_h_min -11
_diffrn_reflns_limit_k_max 11
_diffrn_reflns_limit_k_min -11
_diffrn_reflns_limit_l_max 17
_diffrn_reflns_limit_l_min -20
_diffrn_reflns_number 8564
_diffrn_reflns_theta_full 26.11
_diffrn_reflns_theta_max 26.11
_diffrn_reflns_theta_min 2.30
_exptl_absorpt_coefficient_mu 1.142
_exptl_absorpt_correction_T_max 0.7257
_exptl_absorpt_correction_T_min 0.6580
_exptl_absorpt_correction_type multi-scan
_exptl_absorpt_process_details
;
(<i>SADABS</i>; Bruker, 2008)
;
_exptl_crystal_colour colourless
_exptl_crystal_density_diffrn 1.429
_exptl_crystal_density_method 'not measured'
_exptl_crystal_description block
_exptl_crystal_F_000 592
_exptl_crystal_size_max 0.40
_exptl_crystal_size_mid 0.30
_exptl_crystal_size_min 0.30
_refine_diff_density_max 0.311
_refine_diff_density_min -0.350
_refine_ls_extinction_method none
_refine_ls_goodness_of_fit_ref 0.998
_refine_ls_hydrogen_treatment constr
_refine_ls_matrix_type full
_refine_ls_number_parameters 334
_refine_ls_number_reflns 5308
_refine_ls_number_restraints 0
_refine_ls_restrained_S_all 0.998
_refine_ls_R_factor_all 0.0550
_refine_ls_R_factor_gt 0.0368
_refine_ls_shift/su_max 0.014
_refine_ls_shift/su_mean 0.002
_refine_ls_structure_factor_coef Fsqd
_refine_ls_weighting_details 'calc w=1/[\s^2^(Fo^2^)+(0.0389P)^2^+0.3283P] where P=(Fo^2^+2Fc^2^)/3'
_refine_ls_weighting_scheme calc
_refine_ls_wR_factor_gt 0.0816
_refine_ls_wR_factor_ref 0.0911
_reflns_number_gt 4067
_reflns_number_total 5308
_reflns_threshold_expression I>2sigma(I)
_cod_data_source_file wm5118sup1.cif
_cod_data_source_block I
_cod_database_code 2240427
_cod_database_fobs_code 2240427

loop_
_symmetry_equiv_pos_as_xyz
'x, y, z'
'-x, -y, -z'

loop_
_atom_site_type_symbol
_atom_site_label
_atom_site_fract_x
_atom_site_fract_y
_atom_site_fract_z
_atom_site_U_iso_or_equiv
_atom_site_adp_type
_atom_site_calc_flag
_atom_site_refinement_flags
_atom_site_occupancy
_atom_site_symmetry_multiplicity
Zn Zn1 0.49124(3) 1.09677(3) 0.333749(18) 0.04334(11) Uani d . 1 1
N N3 0.5776(2) 0.8683(2) 0.33926(13) 0.0451(5) Uani d . 1 1
N N1 0.2746(2) 1.1586(2) 0.37469(13) 0.0472(5) Uani d . 1 1
N N2 0.0780(2) 1.2196(2) 0.45740(13) 0.0452(5) Uani d . 1 1
N N4 0.6993(2) 0.6477(2) 0.28944(12) 0.0418(5) Uani d . 1 1
C C28 0.6686(3) 0.7984(3) 0.28125(16) 0.0466(6) Uani d . 1 1
H H28A 0.7072 0.8475 0.2395 0.056 Uiso calc R 1 1
C C25 0.7889(3) 0.5422(3) 0.23310(15) 0.0414(6) Uani d . 1 1
C C10 -0.0104(3) 1.2386(3) 0.53170(16) 0.0456(6) Uani d . 1 1
C C7 -0.1776(3) 1.2747(3) 0.67615(16) 0.0452(6) Uani d . 1 1
C C22 0.9495(3) 0.3553(3) 0.11331(15) 0.0420(6) Uani d . 1 1
C C30 0.6209(3) 0.6192(3) 0.35697(16) 0.0475(6) Uani d . 1 1
H H30A 0.6190 0.5249 0.3778 0.057 Uiso calc R 1 1
C C26 0.7462(3) 0.4182(3) 0.21310(17) 0.0476(6) Uani d . 1 1
H H26A 0.6641 0.3970 0.2391 0.057 Uiso calc R 1 1
C C12 -0.0612(3) 1.1433(3) 0.66213(17) 0.0506(7) Uani d . 1 1
H H12A -0.0385 1.0662 0.7021 0.061 Uiso calc R 1 1
C C27 0.8274(3) 0.3254(3) 0.15356(17) 0.0487(7) Uani d . 1 1
H H27A 0.7994 0.2407 0.1401 0.058 Uiso calc R 1 1
C C16 1.0323(3) 0.2598(3) 0.04652(16) 0.0453(6) Uani d . 1 1
C C24 0.9140(3) 0.5714(3) 0.19650(16) 0.0483(7) Uani d . 1 1
H H24A 0.9449 0.6530 0.2122 0.058 Uiso calc R 1 1
C C23 0.9918(3) 0.4791(3) 0.13708(17) 0.0477(6) Uani d . 1 1
H H23A 1.0750 0.4999 0.1120 0.057 Uiso calc R 1 1
C C6 -0.3160(3) 1.4297(3) 0.79101(18) 0.0519(7) Uani d . 1 1
H H6A -0.2935 1.5135 0.7674 0.062 Uiso calc R 1 1
C C29 0.5470(3) 0.7554(3) 0.38738(16) 0.0492(6) Uani d . 1 1
H H29A 0.4851 0.7704 0.4336 0.059 Uiso calc R 1 1
C C11 0.0216(3) 1.1242(3) 0.59019(17) 0.0523(7) Uani d . 1 1
H H11A 0.0983 1.0349 0.5816 0.063 Uiso calc R 1 1
C C1 -0.2672(3) 1.2918(3) 0.75330(16) 0.0447(6) Uani d . 1 1
C C14 0.1475(3) 1.2263(3) 0.33028(18) 0.0524(7) Uani d . 1 1
H H14A 0.1455 1.2434 0.2740 0.063 Uiso calc R 1 1
C C8 -0.2076(3) 1.3875(3) 0.61520(17) 0.0517(7) Uani d . 1 1
H H8A -0.2861 1.4759 0.6226 0.062 Uiso calc R 1 1
C C9 -0.1236(3) 1.3713(3) 0.54385(17) 0.0509(7) Uani d . 1 1
H H9A -0.1432 1.4493 0.5044 0.061 Uiso calc R 1 1
C C2 -0.3043(3) 1.1702(3) 0.78962(17) 0.0549(7) Uani d . 1 1
H H2A -0.2725 1.0767 0.7655 0.066 Uiso calc R 1 1
C C17 0.9543(4) 0.2104(3) -0.01281(18) 0.0578(7) Uani d . 1 1
H H17A 0.8490 0.2377 -0.0108 0.069 Uiso calc R 1 1
C C15 0.2278(3) 1.1556(3) 0.45106(17) 0.0511(7) Uani d . 1 1
H H15A 0.2907 1.1144 0.4948 0.061 Uiso calc R 1 1
C C5 -0.3974(3) 1.4436(3) 0.86282(19) 0.0605(8) Uani d . 1 1
H H5A -0.4282 1.5365 0.8876 0.073 Uiso calc R 1 1
C C4 -0.4337(4) 1.3225(4) 0.89823(19) 0.0631(8) Uani d . 1 1
H H4A -0.4887 1.3327 0.9468 0.076 Uiso calc R 1 1
C C21 1.1894(3) 0.2188(3) 0.0417(2) 0.0629(8) Uani d . 1 1
H H21A 1.2441 0.2516 0.0802 0.075 Uiso calc R 1 1
C C13 0.0260(3) 1.2647(3) 0.38006(17) 0.0550(7) Uani d . 1 1
H H13A -0.0737 1.3123 0.3650 0.066 Uiso calc R 1 1
C C3 -0.3876(4) 1.1852(3) 0.86102(19) 0.0648(8) Uani d . 1 1
H H3A -0.4127 1.1025 0.8842 0.078 Uiso calc R 1 1
C C19 1.1853(5) 0.0807(4) -0.0781(2) 0.0785(11) Uani d . 1 1
H H19A 1.2369 0.0203 -0.1197 0.094 Uiso calc R 1 1
C C18 1.0313(5) 0.1212(4) -0.07452(19) 0.0727(10) Uani d . 1 1
H H18A 0.9780 0.0887 -0.1138 0.087 Uiso calc R 1 1
C C20 1.2645(4) 0.1285(4) -0.0208(2) 0.0775(11) Uani d . 1 1
H H20A 1.3697 0.1002 -0.0237 0.093 Uiso calc R 1 1
Cl Cl2 0.62413(8) 1.20582(8) 0.41117(4) 0.05347(18) Uani d . 1 1
Cl Cl1 0.49053(9) 1.16111(8) 0.20162(4) 0.05715(19) Uani d . 1 1

loop_
_atom_site_aniso_label
_atom_site_aniso_U_11
_atom_site_aniso_U_22
_atom_site_aniso_U_33
_atom_site_aniso_U_12
_atom_site_aniso_U_13
_atom_site_aniso_U_23
Zn1 0.04203(18) 0.03878(17) 0.04857(19) -0.01084(13) 0.00502(13) -0.00512(13)
N3 0.0478(13) 0.0386(11) 0.0492(13) -0.0136(10) 0.0045(10) -0.0034(10)
N1 0.0405(12) 0.0491(13) 0.0514(14) -0.0122(10) 0.0002(10) -0.0024(10)
N2 0.0361(12) 0.0470(12) 0.0510(13) -0.0098(10) 0.0007(10) -0.0006(10)
N4 0.0441(12) 0.0333(11) 0.0476(12) -0.0112(9) 0.0013(10) 0.0004(9)
C28 0.0508(16) 0.0366(13) 0.0524(16) -0.0137(12) 0.0069(13) 0.0018(12)
C25 0.0402(14) 0.0333(13) 0.0488(15) -0.0083(11) -0.0012(11) 0.0006(11)
C10 0.0345(14) 0.0473(15) 0.0549(16) -0.0118(12) 0.0042(12) -0.0041(12)
C7 0.0384(14) 0.0457(15) 0.0540(16) -0.0163(12) 0.0006(12) -0.0039(12)
C22 0.0388(14) 0.0367(13) 0.0499(15) -0.0105(11) -0.0033(12) 0.0017(11)
C30 0.0550(16) 0.0392(14) 0.0508(16) -0.0186(13) 0.0026(13) 0.0049(12)
C26 0.0426(15) 0.0400(14) 0.0636(18) -0.0178(12) 0.0088(13) -0.0035(12)
C12 0.0483(16) 0.0429(15) 0.0568(17) -0.0083(13) 0.0007(13) 0.0026(12)
C27 0.0476(16) 0.0387(14) 0.0646(18) -0.0195(12) 0.0011(13) -0.0077(12)
C16 0.0488(16) 0.0374(13) 0.0482(15) -0.0112(12) 0.0033(12) 0.0020(11)
C24 0.0478(16) 0.0431(14) 0.0598(17) -0.0223(13) -0.0003(13) -0.0035(13)
C23 0.0400(14) 0.0460(15) 0.0603(17) -0.0182(12) 0.0048(13) -0.0004(13)
C6 0.0478(16) 0.0455(15) 0.0633(18) -0.0151(13) 0.0034(14) -0.0039(13)
C29 0.0498(16) 0.0513(16) 0.0484(16) -0.0184(13) 0.0058(12) -0.0016(12)
C11 0.0436(16) 0.0441(15) 0.0628(18) -0.0031(13) 0.0034(13) -0.0052(13)
C1 0.0380(14) 0.0466(15) 0.0510(16) -0.0146(12) -0.0003(12) -0.0032(12)
C14 0.0519(17) 0.0507(16) 0.0526(16) -0.0129(14) -0.0004(14) 0.0039(13)
C8 0.0433(15) 0.0426(15) 0.0662(18) -0.0085(12) 0.0074(14) -0.0018(13)
C9 0.0437(15) 0.0459(15) 0.0603(18) -0.0102(13) 0.0029(13) 0.0061(13)
C2 0.0579(18) 0.0512(16) 0.0600(18) -0.0225(14) 0.0058(14) -0.0088(14)
C17 0.0657(19) 0.0519(17) 0.0575(18) -0.0206(15) -0.0001(15) 0.0018(14)
C15 0.0357(14) 0.0621(17) 0.0521(17) -0.0091(13) -0.0019(12) -0.0029(13)
C5 0.0566(18) 0.0575(18) 0.067(2) -0.0145(15) 0.0041(15) -0.0157(15)
C4 0.065(2) 0.072(2) 0.0553(18) -0.0240(17) 0.0111(15) -0.0064(16)
C21 0.0498(18) 0.0642(19) 0.070(2) -0.0103(15) 0.0076(15) 0.0011(16)
C13 0.0379(15) 0.0604(18) 0.0594(18) -0.0042(13) -0.0067(13) 0.0069(14)
C3 0.072(2) 0.0609(19) 0.066(2) -0.0288(17) 0.0101(17) 0.0021(15)
C19 0.116(3) 0.0500(19) 0.064(2) -0.019(2) 0.038(2) -0.0033(16)
C18 0.112(3) 0.0595(19) 0.0515(19) -0.033(2) 0.0074(19) -0.0057(15)
C20 0.066(2) 0.061(2) 0.092(3) -0.0024(18) 0.033(2) 0.0075(19)
Cl2 0.0559(4) 0.0533(4) 0.0553(4) -0.0217(3) -0.0010(3) -0.0073(3)
Cl1 0.0716(5) 0.0505(4) 0.0496(4) -0.0188(4) 0.0034(3) 0.0002(3)

loop_
_atom_type_symbol
_atom_type_description
_atom_type_scat_dispersion_real
_atom_type_scat_dispersion_imag
_atom_type_scat_source
C C 0.0033 0.0016 'International Tables Vol C Tables 4.2.6.8 and 6.1.1.4'
H H 0.0000 0.0000 'International Tables Vol C Tables 4.2.6.8 and 6.1.1.4'
N N 0.0061 0.0033 'International Tables Vol C Tables 4.2.6.8 and 6.1.1.4'
Zn Zn 0.2839 1.4301 'International Tables Vol C Tables 4.2.6.8 and 6.1.1.4'
Cl Cl 0.1484 0.1585 'International Tables Vol C Tables 4.2.6.8 and 6.1.1.4'

loop_
_geom_angle_atom_site_label_1
_geom_angle_atom_site_label_2
_geom_angle_atom_site_label_3
_geom_angle
N1 Zn1 N3 110.09(9)
N1 Zn1 Cl1 108.12(7)
N3 Zn1 Cl1 105.05(6)
N1 Zn1 Cl2 107.94(7)
N3 Zn1 Cl2 111.23(7)
Cl1 Zn1 Cl2 114.33(3)
C28 N3 C29 105.4(2)
C28 N3 Zn1 120.15(17)
C29 N3 Zn1 133.74(17)
C15 N1 C14 105.6(2)
C15 N1 Zn1 127.00(18)
C14 N1 Zn1 127.06(19)
C15 N2 C13 106.9(2)
C15 N2 C10 126.2(2)
C13 N2 C10 126.9(2)
C28 N4 C30 106.8(2)
C28 N4 C25 124.6(2)
C30 N4 C25 128.4(2)
N3 C28 N4 111.9(2)
N3 C28 H28A 124.0
N4 C28 H28A 124.0
C26 C25 C24 120.8(2)
C26 C25 N4 120.1(2)
C24 C25 N4 119.0(2)
C11 C10 C9 120.8(2)
C11 C10 N2 119.1(2)
C9 C10 N2 120.0(2)
C12 C7 C8 117.5(2)
C12 C7 C1 120.8(2)
C8 C7 C1 121.7(2)
C27 C22 C23 117.6(2)
C27 C22 C16 121.7(2)
C23 C22 C16 120.6(2)
C29 C30 N4 106.4(2)
C29 C30 H30A 126.8
N4 C30 H30A 126.8
C25 C26 C27 118.8(2)
C25 C26 H26A 120.6
C27 C26 H26A 120.6
C11 C12 C7 121.6(3)
C11 C12 H12A 119.2
C7 C12 H12A 119.2
C26 C27 C22 121.7(2)
C26 C27 H27A 119.1
C22 C27 H27A 119.1
C21 C16 C17 118.5(3)
C21 C16 C22 120.6(3)
C17 C16 C22 120.8(2)
C23 C24 C25 119.4(2)
C23 C24 H24A 120.3
C25 C24 H24A 120.3
C24 C23 C22 121.5(2)
C24 C23 H23A 119.2
C22 C23 H23A 119.2
C5 C6 C1 120.7(3)
C5 C6 H6A 119.7
C1 C6 H6A 119.7
C30 C29 N3 109.4(2)
C30 C29 H29A 125.3
N3 C29 H29A 125.3
C10 C11 C12 119.2(2)
C10 C11 H11A 120.4
C12 C11 H11A 120.4
C2 C1 C6 118.0(2)
C2 C1 C7 120.7(2)
C6 C1 C7 121.3(2)
C13 C14 N1 109.8(2)
C13 C14 H14A 125.1
N1 C14 H14A 125.1
C9 C8 C7 121.5(2)
C9 C8 H8A 119.3
C7 C8 H8A 119.3
C10 C9 C8 119.3(3)
C10 C9 H9A 120.3
C8 C9 H9A 120.3
C3 C2 C1 121.1(3)
C3 C2 H2A 119.5
C1 C2 H2A 119.5
C18 C17 C16 120.7(3)
C18 C17 H17A 119.6
C16 C17 H17A 119.6
N1 C15 N2 111.3(2)
N1 C15 H15A 124.4
N2 C15 H15A 124.4
C4 C5 C6 120.8(3)
C4 C5 H5A 119.6
C6 C5 H5A 119.6
C5 C4 C3 119.2(3)
C5 C4 H4A 120.4
C3 C4 H4A 120.4
C16 C21 C20 119.7(3)
C16 C21 H21A 120.2
C20 C21 H21A 120.2
C14 C13 N2 106.4(2)
C14 C13 H13A 126.8
N2 C13 H13A 126.8
C2 C3 C4 120.2(3)
C2 C3 H3A 119.9
C4 C3 H3A 119.9
C18 C19 C20 120.3(3)
C18 C19 H19A 119.9
C20 C19 H19A 119.9
C19 C18 C17 120.1(3)
C19 C18 H18A 119.9
C17 C18 H18A 119.9
C19 C20 C21 120.7(3)
C19 C20 H20A 119.7
C21 C20 H20A 119.7

loop_
_geom_bond_atom_site_label_1
_geom_bond_atom_site_label_2
_geom_bond_distance
_geom_bond_publ_flag
Zn1 N1 2.021(2) y
Zn1 N3 2.028(2) y
Zn1 Cl1 2.2258(7) y
Zn1 Cl2 2.2447(8) y
N3 C28 1.314(3) ?
N3 C29 1.377(3) ?
N1 C15 1.319(3) ?
N1 C14 1.367(3) ?
N2 C15 1.339(3) ?
N2 C13 1.372(3) ?
N2 C10 1.441(3) ?
N4 C28 1.341(3) ?
N4 C30 1.371(3) ?
N4 C25 1.434(3) ?
C28 H28A 0.9300 ?
C25 C26 1.373(3) ?
C25 C24 1.384(3) ?
C10 C11 1.370(4) ?
C10 C9 1.376(3) ?
C7 C12 1.389(3) ?
C7 C8 1.388(4) ?
C7 C1 1.486(3) ?
C22 C27 1.388(3) ?
C22 C23 1.388(3) ?
C22 C16 1.486(3) ?
C30 C29 1.353(4) ?
C30 H30A 0.9300 ?
C26 C27 1.382(3) ?
C26 H26A 0.9300 ?
C12 C11 1.382(4) ?
C12 H12A 0.9300 ?
C27 H27A 0.9300 ?
C16 C21 1.390(4) ?
C16 C17 1.391(4) ?
C24 C23 1.368(3) ?
C24 H24A 0.9300 ?
C23 H23A 0.9300 ?
C6 C5 1.374(4) ?
C6 C1 1.388(4) ?
C6 H6A 0.9300 ?
C29 H29A 0.9300 ?
C11 H11A 0.9300 ?
C1 C2 1.381(4) ?
C14 C13 1.343(4) ?
C14 H14A 0.9300 ?
C8 C9 1.380(4) ?
C8 H8A 0.9300 ?
C9 H9A 0.9300 ?
C2 C3 1.377(4) ?
C2 H2A 0.9300 ?
C17 C18 1.379(4) ?
C17 H17A 0.9300 ?
C15 H15A 0.9300 ?
C5 C4 1.367(4) ?
C5 H5A 0.9300 ?
C4 C3 1.379(4) ?
C4 H4A 0.9300 ?
C21 C20 1.388(4) ?
C21 H21A 0.9300 ?
C13 H13A 0.9300 ?
C3 H3A 0.9300 ?
C19 C18 1.361(5) ?
C19 C20 1.366(5) ?
C19 H19A 0.9300 ?
C18 H18A 0.9300 ?
C20 H20A 0.9300 ?
